data_2020686
loop_
_publ_author_name
'Nwachukwu, Chideraa I.'
'Bowling, Nathan P.'
'Bosch, Eric'

_publ_section_title
;
 C---I&#x00B7;&#x00B7;&#x00B7;N and C---I&#x00B7;&#x00B7;&#x00B7;\p
 halogen bonding in the structures of 1-benzyliodoimidazole derivatives
;
_journal_issue 1
_journal_name_full 'Acta Crystallographica Section C'
_journal_page_first 2
_journal_page_last 8
_journal_paper_doi 10.1107/S2053229616018702
_journal_volume 73
_journal_year 2017
_chemical_formula_moiety 'C14 H11 I N2'
_chemical_formula_sum 'C14 H11 I N2'
_chemical_formula_weight 334.15
_chemical_name_common
;
N-Benzyl-2-iodobenzimidazole
;
_chemical_name_systematic
;
1-Benzyl-2-iodo-1<i>H</i>-benzimidazole
;
_space_group_crystal_system triclinic
_space_group_IT_number 2
_space_group_name_Hall '-P 1'
_space_group_name_H-M_alt 'P -1'
_symmetry_space_group_name_Hall '-P 1'
_symmetry_space_group_name_H-M 'P -1'
_atom_sites_solution_hydrogens geom
_audit_creation_method SHELXL-2014/7
_cell_angle_alpha 108.0640(10)
_cell_angle_beta 94.174(2)
_cell_angle_gamma 95.366(2)
_cell_formula_units_Z 2
_cell_length_a 6.4606(8)
_cell_length_b 8.2346(10)
_cell_length_c 12.3451(14)
_cell_measurement_reflns_used 6682
_cell_measurement_temperature 100(2)
_cell_measurement_theta_max 27.29
_cell_measurement_theta_min 2.62
_cell_volume 618.05(13)
_computing_cell_refinement
;
SMART (Bruker, 2014)
;
_computing_data_collection
;
SMART (Bruker, 2014)
;
_computing_data_reduction
;
SAINT (Bruker, 2014)
;
_computing_molecular_graphics
;
XSEED (Barbour, 2001)
;
_computing_publication_material
;
XSEED (Barbour, 2001)
;
_computing_structure_refinement
;
SHELXL2014 (Sheldrick, 2015b)
;
_computing_structure_solution
;
SHELXT (Sheldrick, 2015a)
;
_diffrn_ambient_temperature 100(2)
_diffrn_detector_area_resol_mean 8.3660
_diffrn_measured_fraction_theta_full 1.000
_diffrn_measured_fraction_theta_max 0.998
_diffrn_measurement_device_type 'Bruker APEXII CCD'
_diffrn_measurement_method 'phi and omega scans'
_diffrn_radiation_monochromator graphite
_diffrn_radiation_source 'fine-focus sealed tube'
_diffrn_radiation_type MoK\a
_diffrn_radiation_wavelength 0.71073
_diffrn_reflns_av_R_equivalents 0.0161
_diffrn_reflns_limit_h_max 8
_diffrn_reflns_limit_h_min -8
_diffrn_reflns_limit_k_max 10
_diffrn_reflns_limit_k_min -10
_diffrn_reflns_limit_l_max 15
_diffrn_reflns_limit_l_min -15
_diffrn_reflns_number 8079
_diffrn_reflns_theta_full 25.242
_diffrn_reflns_theta_max 27.292
_diffrn_reflns_theta_min 1.745
_exptl_absorpt_coefficient_mu 2.568
_exptl_absorpt_correction_T_max 0.7455
_exptl_absorpt_correction_T_min 0.5883
_exptl_absorpt_correction_type multi-scan
_exptl_absorpt_process_details
;
(SADABS; Bruker, 2014)
;
_exptl_crystal_colour colourless
_exptl_crystal_density_diffrn 1.796
_exptl_crystal_description 'cut irregular cube'
_exptl_crystal_F_000 324
_exptl_crystal_size_max 0.20
_exptl_crystal_size_mid 0.20
_exptl_crystal_size_min 0.20
_refine_diff_density_max 0.735
_refine_diff_density_min -0.346
_refine_ls_extinction_method none
_refine_ls_goodness_of_fit_ref 1.090
_refine_ls_hydrogen_treatment constr
_refine_ls_matrix_type full
_refine_ls_number_parameters 154
_refine_ls_number_reflns 2777
_refine_ls_number_restraints 0
_refine_ls_restrained_S_all 1.090
_refine_ls_R_factor_all 0.0159
_refine_ls_R_factor_gt 0.0154
_refine_ls_shift/su_max 0.000
_refine_ls_shift/su_mean 0.000
_refine_ls_structure_factor_coef Fsqd
_refine_ls_weighting_details 'w=1/[\s^2^(Fo^2^)+(0.0194P)^2^+0.3329P] where P=(Fo^2^+2Fc^2^)/3'
_refine_ls_weighting_scheme calc
_refine_ls_wR_factor_gt 0.0386
_refine_ls_wR_factor_ref 0.0389
_reflns_number_gt 2725
_reflns_number_total 2777
_reflns_threshold_expression 'I > 2\s(I)'
_cod_data_source_file ku3188sup1.cif
_cod_data_source_block 3
_cod_depositor_comments 'Adding full bibliography for 2020684--2020686.cif.'
_cod_database_code 2020686
_cod_database_fobs_code 2020686
_shelx_space_group_comment
;
The symmetry employed for this shelxl refinement is uniquely defined
by the following loop, which should always be used as a source of
symmetry information in preference to the above space-group names.
They are only intended as comments.
;

loop_
_space_group_symop_operation_xyz
'x, y, z'
'-x, -y, -z'

loop_
_atom_site_type_symbol
_atom_site_label
_atom_site_fract_x
_atom_site_fract_y
_atom_site_fract_z
_atom_site_U_iso_or_equiv
_atom_site_adp_type
_atom_site_calc_flag
_atom_site_occupancy
I I1 0.36505(2) 0.21176(2) -0.00445(2) 0.01647(5) Uani d 1
N N1 0.6779(2) 0.27787(17) 0.20512(12) 0.0120(3) Uani d 1
C C1 0.4707(3) 0.2345(2) 0.16333(14) 0.0128(3) Uani d 1
N N2 0.3471(2) 0.20232(18) 0.23569(12) 0.0150(3) Uani d 1
C C2 0.4817(3) 0.2263(2) 0.33480(14) 0.0139(3) Uani d 1
C C3 0.4394(3) 0.2054(2) 0.43956(15) 0.0182(3) Uani d 1
H H3 0.3012 0.1724 0.4531 0.022 Uiso calc 1
C C4 0.6071(3) 0.2349(2) 0.52297(15) 0.0194(4) Uani d 1
H H4 0.5828 0.2201 0.5945 0.023 Uiso calc 1
C C5 0.8118(3) 0.2859(2) 0.50456(15) 0.0175(3) Uani d 1
H H5 0.9221 0.3057 0.5641 0.021 Uiso calc 1
C C6 0.8566(3) 0.3081(2) 0.40127(15) 0.0151(3) Uani d 1
H H6 0.9943 0.3438 0.3885 0.018 Uiso calc 1
C C7 0.6875(3) 0.2749(2) 0.31748(14) 0.0122(3) Uani d 1
C C8 0.8525(3) 0.3389(2) 0.15353(14) 0.0132(3) Uani d 1
H H8B 0.8223 0.2938 0.0691 0.016 Uiso calc 1
H H8A 0.9799 0.2929 0.1749 0.016 Uiso calc 1
C C9 0.8940(3) 0.5343(2) 0.19092(13) 0.0117(3) Uani d 1
C C10 1.0811(3) 0.6095(2) 0.16685(15) 0.0158(3) Uani d 1
H H10 1.1789 0.5383 0.1290 0.019 Uiso calc 1
C C11 1.1250(3) 0.7877(2) 0.19790(15) 0.0177(3) Uani d 1
H H11 1.2523 0.8376 0.1811 0.021 Uiso calc 1
C C12 0.9832(3) 0.8928(2) 0.25341(15) 0.0160(3) Uani d 1
H H12 1.0129 1.0144 0.2742 0.019 Uiso calc 1
C C13 0.7972(3) 0.8192(2) 0.27853(14) 0.0150(3) Uani d 1
H H13 0.7006 0.8907 0.3173 0.018 Uiso calc 1
C C14 0.7526(3) 0.6401(2) 0.24673(14) 0.0136(3) Uani d 1
H H14 0.6250 0.5904 0.2633 0.016 Uiso calc 1

loop_
_atom_site_aniso_label
_atom_site_aniso_U_11
_atom_site_aniso_U_22
_atom_site_aniso_U_33
_atom_site_aniso_U_12
_atom_site_aniso_U_13
_atom_site_aniso_U_23
I1 0.01853(7) 0.01995(7) 0.01172(6) 0.00853(4) 0.00073(4) 0.00460(4)
N1 0.0124(6) 0.0118(6) 0.0118(6) 0.0009(5) 0.0018(5) 0.0038(5)
C1 0.0145(8) 0.0118(7) 0.0120(7) 0.0031(6) 0.0003(6) 0.0036(6)
N2 0.0129(7) 0.0168(7) 0.0161(7) 0.0012(5) 0.0005(5) 0.0069(6)
C2 0.0138(8) 0.0130(7) 0.0157(8) 0.0018(6) 0.0016(6) 0.0058(6)
C3 0.0155(8) 0.0236(9) 0.0182(8) 0.0018(7) 0.0050(7) 0.0099(7)
C4 0.0229(9) 0.0238(9) 0.0144(8) 0.0035(7) 0.0036(7) 0.0098(7)
C5 0.0193(9) 0.0179(8) 0.0144(8) 0.0025(7) -0.0026(7) 0.0048(6)
C6 0.0133(8) 0.0136(7) 0.0170(8) 0.0005(6) 0.0001(6) 0.0038(6)
C7 0.0158(8) 0.0099(7) 0.0113(7) 0.0021(6) 0.0025(6) 0.0035(6)
C8 0.0121(7) 0.0135(7) 0.0148(8) 0.0016(6) 0.0046(6) 0.0049(6)
C9 0.0130(7) 0.0128(7) 0.0102(7) 0.0022(6) 0.0003(6) 0.0051(6)
C10 0.0142(8) 0.0165(8) 0.0174(8) 0.0040(6) 0.0051(6) 0.0049(6)
C11 0.0155(8) 0.0190(8) 0.0194(8) -0.0008(6) 0.0040(7) 0.0078(7)
C12 0.0199(8) 0.0129(7) 0.0151(8) 0.0010(6) 0.0011(6) 0.0048(6)
C13 0.0161(8) 0.0142(8) 0.0150(8) 0.0045(6) 0.0028(6) 0.0043(6)
C14 0.0122(7) 0.0159(8) 0.0141(8) 0.0021(6) 0.0029(6) 0.0063(6)

loop_
_atom_type_symbol
_atom_type_description
_atom_type_scat_dispersion_real
_atom_type_scat_dispersion_imag
_atom_type_scat_source
C C 0.0033 0.0016 'International Tables Vol C Tables 4.2.6.8 and 6.1.1.4'
H H 0.0000 0.0000 'International Tables Vol C Tables 4.2.6.8 and 6.1.1.4'
I I -0.4742 1.8119 'International Tables Vol C Tables 4.2.6.8 and 6.1.1.4'
N N 0.0061 0.0033 'International Tables Vol C Tables 4.2.6.8 and 6.1.1.4'

loop_
_geom_angle_atom_site_label_1
_geom_angle_atom_site_label_2
_geom_angle_atom_site_label_3
_geom_angle
C1 N1 C7 105.30(13)
C1 N1 C8 129.42(14)
C7 N1 C8 124.77(14)
N2 C1 N1 114.90(14)
N2 C1 I1 122.95(12)
N1 C1 I1 122.10(12)
C1 N2 C2 103.99(14)
N2 C2 C3 130.02(16)
N2 C2 C7 110.06(14)
C3 C2 C7 119.90(16)
C4 C3 C2 117.39(16)
C4 C3 H3 121.3
C2 C3 H3 121.3
C3 C4 C5 121.86(16)
C3 C4 H4 119.1
C5 C4 H4 119.1
C6 C5 C4 121.53(16)
C6 C5 H5 119.2
C4 C5 H5 119.2
C5 C6 C7 116.04(16)
C5 C6 H6 122.0
C7 C6 H6 122.0
N1 C7 C6 131.00(15)
N1 C7 C2 105.74(14)
C6 C7 C2 123.26(15)
N1 C8 C9 112.67(13)
N1 C8 H8B 109.1
C9 C8 H8B 109.1
N1 C8 H8A 109.1
C9 C8 H8A 109.1
H8B C8 H8A 107.8
C14 C9 C10 119.12(15)
C14 C9 C8 122.54(14)
C10 C9 C8 118.33(14)
C11 C10 C9 120.50(16)
C11 C10 H10 119.8
C9 C10 H10 119.8
C12 C11 C10 120.19(16)
C12 C11 H11 119.9
C10 C11 H11 119.9
C11 C12 C13 119.71(15)
C11 C12 H12 120.1
C13 C12 H12 120.1
C12 C13 C14 120.09(16)
C12 C13 H13 120.0
C14 C13 H13 120.0
C9 C14 C13 120.39(15)
C9 C14 H14 119.8
C13 C14 H14 119.8

loop_
_geom_bond_atom_site_label_1
_geom_bond_atom_site_label_2
_geom_bond_distance
I1 C1 2.0787(16)
N1 C1 1.372(2)
N1 C7 1.392(2)
N1 C8 1.459(2)
C1 N2 1.310(2)
N2 C2 1.398(2)
C2 C3 1.399(2)
C2 C7 1.403(2)
C3 C4 1.388(3)
C3 H3 0.9500
C4 C5 1.406(3)
C4 H4 0.9500
C5 C6 1.390(2)
C5 H5 0.9500
C6 C7 1.393(2)
C6 H6 0.9500
C8 C9 1.522(2)
C8 H8B 0.9900
C8 H8A 0.9900
C9 C14 1.392(2)
C9 C10 1.399(2)
C10 C11 1.392(2)
C10 H10 0.9500
C11 C12 1.389(2)
C11 H11 0.9500
C12 C13 1.394(2)
C12 H12 0.9500
C13 C14 1.399(2)
C13 H13 0.9500
C14 H14 0.9500

loop_
_geom_torsion_atom_site_label_1
_geom_torsion_atom_site_label_2
_geom_torsion_atom_site_label_3
_geom_torsion_atom_site_label_4
_geom_torsion
C7 N1 C1 N2 -0.68(19)
C8 N1 C1 N2 -172.65(15)
C7 N1 C1 I1 -178.20(11)
C8 N1 C1 I1 9.8(2)
N1 C1 N2 C2 0.12(19)
I1 C1 N2 C2 177.62(11)
C1 N2 C2 C3 -178.00(18)
C1 N2 C2 C7 0.49(18)
N2 C2 C3 C4 178.48(17)
C7 C2 C3 C4 0.1(3)
C2 C3 C4 C5 0.8(3)
C3 C4 C5 C6 -0.5(3)
C4 C5 C6 C7 -0.7(3)
C1 N1 C7 C6 -179.98(17)
C8 N1 C7 C6 -7.5(3)
C1 N1 C7 C2 0.92(17)
C8 N1 C7 C2 173.37(14)
C5 C6 C7 N1 -177.29(16)
C5 C6 C7 C2 1.7(2)
N2 C2 C7 N1 -0.90(18)
C3 C2 C7 N1 177.77(15)
N2 C2 C7 C6 179.92(15)
C3 C2 C7 C6 -1.4(3)
C1 N1 C8 C9 93.38(19)
C7 N1 C8 C9 -77.17(19)
N1 C8 C9 C14 -13.4(2)
N1 C8 C9 C10 167.25(14)
C14 C9 C10 C11 -0.2(2)
C8 C9 C10 C11 179.10(15)
C9 C10 C11 C12 0.1(3)
C10 C11 C12 C13 0.4(3)
C11 C12 C13 C14 -0.8(3)
C10 C9 C14 C13 -0.1(2)
C8 C9 C14 C13 -179.45(15)
C12 C13 C14 C9 0.6(3)
